data_7028831
loop_
_publ_author_name
'Hitomi, Yutaka'
'Iwamoto, Yuji'
'Kodera, Masahito'

_publ_section_title
;
 Electronic tuning of nitric oxide release from manganese nitrosyl
 complexes by visible light irradiation: enhancement of nitric oxide
 release efficiency by the nitro-substituted quinoline ligand.
;
_journal_issue 5
_journal_name_full 'Dalton transactions (Cambridge, England : 2003)'
_journal_page_first 2161
_journal_page_last 2167
_journal_paper_doi 10.1039/c3dt51719e
_journal_volume 43
_journal_year 2014
_chemical_formula_moiety 'C23 H19 Cl Mn N6 O2'
_chemical_formula_sum 'C23 H20 Cl Mn N6 O6'
_chemical_formula_weight 566.84
_chemical_name_common '[[Mn(dpaqCl)(NO)]ClO4'
_space_group_IT_number 14
_symmetry_cell_setting monoclinic
_symmetry_Int_Tables_number 14
_symmetry_space_group_name_Hall '-P 2yn'
_symmetry_space_group_name_H-M 'P 1 21/n 1'
_atom_sites_solution_hydrogens geom
_atom_sites_solution_primary direct
_atom_sites_solution_secondary difmap
_audit_creation_method SHELXL-97
_cell_angle_alpha 90.00
_cell_angle_beta 107.070(2)
_cell_angle_gamma 90.00
_cell_formula_units_Z 4
_cell_length_a 12.3007(5)
_cell_length_b 13.3626(6)
_cell_length_c 14.1948(7)
_cell_measurement_reflns_used 10765
_cell_measurement_temperature 123(2)
_cell_measurement_theta_max 67.96
_cell_measurement_theta_min 4.19
_cell_volume 2230.41(18)
_computing_data_collection 'RIGAKU CrystalClear'
_computing_molecular_graphics 'Yadokari-XG 2009 (Wakita Nemoto et al., 2009)'
_computing_publication_material 'Yadokari-XG 2009 (Wakita,Nemoto et al., 2009)'
_computing_structure_refinement 'SHELXL-97 (Sheldrick, 1997)'
_computing_structure_solution 'SHELXS-97 (Sheldrick, 1990)'
_diffrn_ambient_temperature 123(2)
_diffrn_detector_area_resol_mean 10.0
_diffrn_measured_fraction_theta_full 0.978
_diffrn_measured_fraction_theta_max 0.978
_diffrn_measurement_device_type 'Rigaku R-AXISIP'
_diffrn_measurement_method \w
_diffrn_radiation_detector IP
_diffrn_radiation_monochromator graphite
_diffrn_radiation_type CuK\a
_diffrn_radiation_wavelength 1.54187
_diffrn_reflns_av_R_equivalents 0.1213
_diffrn_reflns_av_sigmaI/netI 0.0800
_diffrn_reflns_limit_h_max 12
_diffrn_reflns_limit_h_min -12
_diffrn_reflns_limit_k_max 13
_diffrn_reflns_limit_k_min -13
_diffrn_reflns_limit_l_max 14
_diffrn_reflns_limit_l_min -14
_diffrn_reflns_number 28188
_diffrn_reflns_theta_full 50.00
_diffrn_reflns_theta_max 50.00
_diffrn_reflns_theta_min 4.19
_diffrn_source 'fine-focus sealed tube'
_diffrn_standards_number 0
_exptl_absorpt_coefficient_mu 6.417
_exptl_absorpt_correction_T_max 0.7397
_exptl_absorpt_correction_T_min 0.4461
_exptl_absorpt_correction_type empirical
_exptl_absorpt_process_details
;
Higashi, T. (1995). Program for Absorption Correction.
Rigaku Corporation, Tokyo, Japan.
;
_exptl_crystal_colour brown
_exptl_crystal_density_diffrn 1.688
_exptl_crystal_density_method 'not measured'
_exptl_crystal_description platelet
_exptl_crystal_F_000 1160
_exptl_crystal_size_max 0.15
_exptl_crystal_size_mid 0.10
_exptl_crystal_size_min 0.05
_refine_diff_density_max 1.217
_refine_diff_density_min -0.663
_refine_diff_density_rms 0.123
_refine_ls_extinction_coef 0.0021(6)
_refine_ls_extinction_expression Fc^*^=kFc[1+0.001xFc^2^\l^3^/sin(2\q)]^-1/4^
_refine_ls_extinction_method SHELXL
_refine_ls_goodness_of_fit_ref 1.090
_refine_ls_hydrogen_treatment mixed
_refine_ls_matrix_type full
_refine_ls_number_parameters 380
_refine_ls_number_reflns 2237
_refine_ls_number_restraints 95
_refine_ls_restrained_S_all 1.073
_refine_ls_R_factor_all 0.1479
_refine_ls_R_factor_gt 0.1080
_refine_ls_shift/su_max 0.000
_refine_ls_shift/su_mean 0.000
_refine_ls_structure_factor_coef Fsqd
_refine_ls_weighting_details 'calc w=1/[\s^2^(Fo^2^)+(0.2000P)^2^+0.0000P] where P=(Fo^2^+2Fc^2^)/3'
_refine_ls_weighting_scheme calc
_refine_ls_wR_factor_gt 0.2588
_refine_ls_wR_factor_ref 0.3130
_reflns_number_gt 1266
_reflns_number_total 2237
_reflns_threshold_expression >2sigma(I)
_cod_data_source_file c3dt51719e.txt
_cod_data_source_block ydkr
_cod_original_cell_volume 2230.41(17)
_cod_original_sg_symbol_H-M 'P 21/n'
_cod_database_code 7028831

loop_
_symmetry_equiv_pos_as_xyz
'x, y, z'
'-x+1/2, y+1/2, -z+1/2'
'-x, -y, -z'
'x-1/2, -y-1/2, z-1/2'

loop_
_atom_site_label
_atom_site_type_symbol
_atom_site_fract_x
_atom_site_fract_y
_atom_site_fract_z
_atom_site_U_iso_or_equiv
_atom_site_adp_type
_atom_site_occupancy
_atom_site_symmetry_multiplicity
_atom_site_calc_flag
_atom_site_refinement_flags
_atom_site_disorder_assembly
_atom_site_disorder_group
Mn1 Mn 0.34394(15) 0.21889(15) 0.38482(13) 0.0720(11) Uani 1 1 d . . .
N1 N 0.4572(9) 0.1301(8) 0.3444(9) 0.080(3) Uani 1 1 d . . .
C1 C 0.5420(13) 0.0748(11) 0.4025(10) 0.085(4) Uani 1 1 d . . .
H1 H 0.5499 0.0719 0.4711 0.102 Uiso 1 1 calc R . .
C2 C 0.6194(12) 0.0213(10) 0.3664(11) 0.084(4) Uani 1 1 d . . .
H2 H 0.6795 -0.0158 0.4097 0.100 Uiso 1 1 calc R . .
C3 C 0.6062(11) 0.0238(9) 0.2674(10) 0.077(4) Uani 1 1 d . . .
H3 H 0.6584 -0.0112 0.2417 0.093 Uiso 1 1 calc R . .
C4 C 0.4988(10) 0.0811(9) 0.0992(9) 0.067(3) Uani 1 1 d . . .
H4 H 0.5480 0.0459 0.0701 0.081 Uiso 1 1 calc R . .
C5 C 0.4118(11) 0.1352(8) 0.0438(9) 0.070(3) Uani 1 1 d . . .
H5 H 0.4011 0.1400 -0.0251 0.084 Uiso 1 1 calc R . .
C6 C 0.3349(9) 0.1859(9) 0.0851(9) 0.067(3) Uani 1 1 d . . .
H6 H 0.2721 0.2213 0.0433 0.080 Uiso 1 1 calc R . .
C7 C 0.3506(10) 0.1840(9) 0.1864(9) 0.064(3) Uani 1 1 d . . .
C8 C 0.5158(11) 0.0776(9) 0.2030(10) 0.073(4) Uani 1 1 d . . .
C9 C 0.4412(11) 0.1286(10) 0.2441(10) 0.069(3) Uani 1 1 d . . .
N2 N 0.4296(9) 0.3563(7) 0.3829(6) 0.066(3) Uani 1 1 d . . .
C10 C 0.3671(11) 0.4381(11) 0.3933(7) 0.070(4) Uani 1 1 d . . .
C11 C 0.4072(11) 0.5339(10) 0.3845(8) 0.073(3) Uani 1 1 d . . .
H11 H 0.3651 0.5908 0.3935 0.087 Uiso 1 1 calc R . .
C12 C 0.5084(10) 0.5459(10) 0.3626(7) 0.067(3) Uani 1 1 d . . .
H12 H 0.5354 0.6112 0.3553 0.080 Uiso 1 1 calc R . .
C13 C 0.5711(11) 0.4625(11) 0.3511(8) 0.073(4) Uani 1 1 d . . .
H13 H 0.6410 0.4693 0.3360 0.088 Uiso 1 1 calc R . .
C14 C 0.5282(11) 0.3702(10) 0.3624(8) 0.072(4) Uani 1 1 d . . .
H14 H 0.5706 0.3128 0.3553 0.086 Uiso 1 1 calc R . .
N3 N 0.2092(8) 0.1209(8) 0.3871(6) 0.068(3) Uani 1 1 d . . .
C15 C 0.1178(11) 0.1640(11) 0.4071(8) 0.071(4) Uani 1 1 d . . .
C16 C 0.0263(11) 0.1077(11) 0.4051(8) 0.075(4) Uani 1 1 d . . .
H16 H -0.0387 0.1398 0.4144 0.090 Uiso 1 1 calc R . .
C17 C 0.0225(14) 0.0061(10) 0.3902(8) 0.080(4) Uani 1 1 d . . .
H17 H -0.0425 -0.0319 0.3910 0.096 Uiso 1 1 calc R . .
C18 C 0.1146(15) -0.0382(13) 0.3744(9) 0.094(4) Uani 1 1 d . . .
H18 H 0.1154 -0.1085 0.3647 0.113 Uiso 1 1 calc R . .
C19 C 0.2067(12) 0.0186(12) 0.3724(8) 0.078(4) Uani 1 1 d . . .
H19 H 0.2705 -0.0132 0.3607 0.093 Uiso 1 1 calc R . .
N4 N 0.2864(8) 0.2288(7) 0.2381(7) 0.057(3) Uani 1 1 d . . .
C20 C 0.1972(13) 0.2907(9) 0.1954(13) 0.070(4) Uani 1 1 d . . .
O1 O 0.1543(7) 0.3072(6) 0.1074(6) 0.080(3) Uani 1 1 d . . .
N5 N 0.2086(7) 0.3211(7) 0.3762(6) 0.059(2) Uani 1 1 d . . .
C21 C 0.2619(10) 0.4144(9) 0.4249(8) 0.073(3) Uani 1 1 d . . .
H21 H 0.2834 0.4062 0.4973 0.088 Uiso 1 1 calc R . .
H21A H 0.2070 0.4704 0.4064 0.088 Uiso 1 1 calc R . .
C22 C 0.1342(10) 0.2738(9) 0.4306(8) 0.069(4) Uani 1 1 d . . .
H22 H 0.0593 0.3076 0.4122 0.083 Uiso 1 1 calc R . .
H22A H 0.1693 0.2825 0.5024 0.083 Uiso 1 1 calc R . .
C23 C 0.1428(10) 0.3359(9) 0.2690(8) 0.075(4) Uani 1 1 d . . .
H23 H 0.1327 0.4086 0.2560 0.090 Uiso 1 1 calc R . .
H23A H 0.0662 0.3063 0.2574 0.090 Uiso 1 1 calc R . .
N6 N 0.3973(13) 0.2081(13) 0.5042(9) 0.096(5) Uani 1 1 d . . .
O2 O 0.4199(13) 0.2086(10) 0.5795(14) 0.162(6) Uani 1 1 d . . .
Cl1 Cl 0.7622(18) 0.2552(13) 0.2310(14) 0.077(7) Uani 0.50 1 d PDU A 1
O3 O 0.882(2) 0.290(2) 0.264(2) 0.115(15) Uani 0.50 1 d PDU A 1
O4 O 0.726(2) 0.2417(19) 0.3163(17) 0.071(9) Uani 0.50 1 d PDU A 1
O5 O 0.697(2) 0.3290(18) 0.1668(17) 0.085(10) Uani 0.50 1 d PDU A 1
O6 O 0.761(3) 0.1625(16) 0.180(2) 0.080(11) Uani 0.50 1 d PDU A 1
Cl2 Cl 0.7753(16) 0.2533(12) 0.2527(15) 0.061(4) Uani 0.50 1 d PDU B 2
O7 O 0.785(2) 0.1632(14) 0.195(2) 0.065(9) Uani 0.50 1 d PDU B 2
O8 O 0.690(2) 0.3189(18) 0.1904(17) 0.074(8) Uani 0.50 1 d PDU B 2
O9 O 0.735(2) 0.2199(18) 0.3356(17) 0.072(9) Uani 0.50 1 d PDU B 2
O10 O 0.8822(15) 0.3007(17) 0.2883(17) 0.051(6) Uani 0.50 1 d PDU B 2

loop_
_atom_site_aniso_label
_atom_site_aniso_U_11
_atom_site_aniso_U_22
_atom_site_aniso_U_33
_atom_site_aniso_U_23
_atom_site_aniso_U_13
_atom_site_aniso_U_12
Mn1 0.0703(17) 0.081(2) 0.0665(16) -0.0041(10) 0.0234(12) -0.0074(11)
N1 0.090(9) 0.066(8) 0.086(8) 0.007(6) 0.029(7) -0.001(7)
C1 0.091(11) 0.078(10) 0.083(10) 0.012(9) 0.023(9) -0.022(9)
C2 0.073(10) 0.073(10) 0.102(12) 0.006(9) 0.021(9) -0.018(8)
C3 0.093(11) 0.050(8) 0.096(11) -0.016(8) 0.039(9) -0.020(8)
C4 0.079(9) 0.051(8) 0.077(9) -0.007(7) 0.031(7) -0.003(7)
C5 0.083(10) 0.049(8) 0.077(8) 0.002(7) 0.020(8) 0.007(7)
C6 0.050(8) 0.069(9) 0.075(10) -0.007(7) 0.008(7) 0.003(7)
C7 0.052(8) 0.075(9) 0.062(9) 0.000(7) 0.012(7) -0.009(7)
C8 0.063(9) 0.059(9) 0.088(10) 0.024(8) 0.008(8) 0.002(7)
C9 0.057(9) 0.066(9) 0.085(10) -0.009(8) 0.022(8) -0.018(7)
N2 0.066(7) 0.063(7) 0.076(7) -0.008(5) 0.031(5) -0.017(6)
C10 0.074(9) 0.081(11) 0.052(7) 0.002(7) 0.013(6) 0.010(9)
C11 0.078(10) 0.065(10) 0.073(8) -0.012(7) 0.019(7) -0.010(8)
C12 0.062(8) 0.079(10) 0.058(7) 0.014(7) 0.015(6) -0.005(8)
C13 0.082(9) 0.063(10) 0.071(8) -0.003(7) 0.016(7) 0.006(9)
C14 0.065(9) 0.068(11) 0.083(9) 0.007(7) 0.024(7) 0.010(8)
N3 0.062(7) 0.075(8) 0.065(6) 0.006(6) 0.016(5) 0.002(6)
C15 0.061(9) 0.087(11) 0.066(8) -0.004(7) 0.021(7) -0.004(9)
C16 0.062(9) 0.096(13) 0.066(8) -0.001(7) 0.019(6) -0.011(8)
C17 0.113(13) 0.042(10) 0.079(9) 0.002(7) 0.018(8) -0.010(8)
C18 0.109(13) 0.096(13) 0.070(9) 0.005(8) 0.014(9) 0.016(12)
C19 0.076(10) 0.074(11) 0.078(9) -0.007(8) 0.014(7) 0.029(9)
N4 0.057(6) 0.047(6) 0.077(7) -0.005(5) 0.032(6) -0.002(5)
C20 0.083(10) 0.051(9) 0.096(11) -0.028(8) 0.057(9) -0.017(8)
O1 0.084(7) 0.094(7) 0.062(6) 0.004(5) 0.019(5) 0.011(5)
N5 0.052(6) 0.058(6) 0.067(6) -0.003(5) 0.021(5) 0.000(5)
C21 0.081(9) 0.068(9) 0.075(8) -0.022(7) 0.029(7) -0.015(7)
C22 0.059(8) 0.093(11) 0.059(8) -0.006(7) 0.024(6) -0.005(7)
C23 0.081(9) 0.069(9) 0.067(8) 0.007(7) 0.012(7) -0.007(7)
N6 0.093(9) 0.140(13) 0.064(8) -0.015(8) 0.036(8) -0.023(8)
O2 0.155(13) 0.102(10) 0.249(19) 0.012(13) 0.089(15) -0.006(9)
Cl1 0.063(8) 0.085(9) 0.075(9) 0.006(6) 0.008(6) -0.012(6)
O3 0.109(16) 0.116(16) 0.118(17) -0.011(9) 0.032(10) -0.002(9)
O4 0.085(12) 0.063(11) 0.070(11) 0.008(8) 0.028(8) 0.001(8)
O5 0.085(13) 0.077(12) 0.086(12) 0.025(8) 0.012(8) 0.008(8)
O6 0.081(14) 0.074(13) 0.085(14) -0.006(8) 0.023(9) 0.010(8)
Cl2 0.059(7) 0.062(7) 0.065(7) 0.003(4) 0.021(6) 0.011(5)
O7 0.061(12) 0.060(12) 0.074(12) 0.005(8) 0.020(8) -0.004(8)
O8 0.074(12) 0.075(12) 0.077(11) 0.002(8) 0.027(9) 0.006(8)
O9 0.079(12) 0.072(12) 0.069(11) 0.004(8) 0.032(8) -0.002(8)
O10 0.038(9) 0.065(10) 0.055(8) 0.003(7) 0.022(7) -0.009(7)

loop_
_atom_type_symbol
_atom_type_description
_atom_type_scat_dispersion_real
_atom_type_scat_dispersion_imag
_atom_type_scat_source
C C 0.0181 0.0091 'International Tables Vol C Tables 4.2.6.8 and 6.1.1.4'
H H 0.0000 0.0000 'International Tables Vol C Tables 4.2.6.8 and 6.1.1.4'
N N 0.0311 0.0180 'International Tables Vol C Tables 4.2.6.8 and 6.1.1.4'
O O 0.0492 0.0322 'International Tables Vol C Tables 4.2.6.8 and 6.1.1.4'
Cl Cl 0.3639 0.7018 'International Tables Vol C Tables 4.2.6.8 and 6.1.1.4'
Mn Mn -0.5299 2.8052 'International Tables Vol C Tables 4.2.6.8 and 6.1.1.4'

loop_
_geom_angle_atom_site_label_1
_geom_angle_atom_site_label_2
_geom_angle_atom_site_label_3
_geom_angle
N6 Mn1 N4 176.9(6)
N6 Mn1 N1 98.1(7)
N4 Mn1 N1 78.9(5)
N6 Mn1 N3 90.4(6)
N4 Mn1 N3 91.0(3)
N1 Mn1 N3 104.3(4)
N6 Mn1 N2 92.3(6)
N4 Mn1 N2 87.4(3)
N1 Mn1 N2 96.7(4)
N3 Mn1 N2 158.2(5)
N6 Mn1 N5 100.7(6)
N4 Mn1 N5 82.3(4)
N1 Mn1 N5 161.0(4)
N3 Mn1 N5 78.2(4)
N2 Mn1 N5 80.1(4)
C1 N1 C9 118.4(12)
C1 N1 Mn1 128.3(11)
C9 N1 Mn1 113.4(9)
N1 C1 C2 122.9(13)
N1 C1 H1 118.5
C2 C1 H1 118.5
C3 C2 C1 118.4(13)
C3 C2 H2 120.8
C1 C2 H2 120.8
C2 C3 C8 120.8(13)
C2 C3 H3 119.6
C8 C3 H3 119.6
C5 C4 C8 118.2(11)
C5 C4 H4 120.9
C8 C4 H4 120.9
C4 C5 C6 121.9(12)
C4 C5 H5 119.0
C6 C5 H5 119.0
C7 C6 C5 120.6(11)
C7 C6 H6 119.7
C5 C6 H6 119.7
N4 C7 C9 114.1(12)
N4 C7 C6 128.3(12)
C9 C7 C6 117.6(12)
C9 C8 C3 117.7(13)
C9 C8 C4 120.0(12)
C3 C8 C4 122.3(14)
N1 C9 C7 116.7(13)
N1 C9 C8 121.6(12)
C7 C9 C8 121.6(13)
C14 N2 C10 119.0(11)
C14 N2 Mn1 127.4(9)
C10 N2 Mn1 113.1(9)
N2 C10 C11 120.0(11)
N2 C10 C21 114.7(12)
C11 C10 C21 125.0(12)
C12 C11 C10 119.7(12)
C12 C11 H11 120.2
C10 C11 H11 120.2
C11 C12 C13 120.1(12)
C11 C12 H12 119.9
C13 C12 H12 119.9
C14 C13 C12 117.5(12)
C14 C13 H13 121.3
C12 C13 H13 121.3
N2 C14 C13 123.7(12)
N2 C14 H14 118.1
C13 C14 H14 118.1
C15 N3 C19 117.7(11)
C15 N3 Mn1 116.0(9)
C19 N3 Mn1 126.3(10)
C16 C15 N3 119.6(13)
C16 C15 C22 127.3(13)
N3 C15 C22 113.1(11)
C15 C16 C17 123.1(14)
C15 C16 H16 118.5
C17 C16 H16 118.5
C18 C17 C16 117.8(14)
C18 C17 H17 121.1
C16 C17 H17 121.1
C17 C18 C19 119.9(15)
C17 C18 H18 120.1
C19 C18 H18 120.1
C18 C19 N3 121.8(13)
C18 C19 H19 119.1
N3 C19 H19 119.1
C7 N4 C20 122.9(10)
C7 N4 Mn1 116.6(8)
C20 N4 Mn1 119.7(8)
O1 C20 N4 127.6(11)
O1 C20 C23 119.0(14)
N4 C20 C23 113.2(13)
C21 N5 C22 111.5(9)
C21 N5 C23 113.1(8)
C22 N5 C23 110.2(8)
C21 N5 Mn1 106.3(6)
C22 N5 Mn1 106.6(6)
C23 N5 Mn1 108.7(6)
N5 C21 C10 109.6(9)
N5 C21 H21 109.7
C10 C21 H21 109.7
N5 C21 H21A 109.7
C10 C21 H21A 109.7
H21 C21 H21A 108.2
N5 C22 C15 111.0(9)
N5 C22 H22 109.4
C15 C22 H22 109.4
N5 C22 H22A 109.4
C15 C22 H22A 109.4
H22 C22 H22A 108.0
N5 C23 C20 115.2(11)
N5 C23 H23 108.5
C20 C23 H23 108.5
N5 C23 H23A 108.5
C20 C23 H23A 108.5
H23 C23 H23A 107.5
O2 N6 Mn1 171(2)
O4 Cl1 O5 112.0(13)
O4 Cl1 O6 111.1(13)
O5 Cl1 O6 110.7(12)
O4 Cl1 O3 107.8(12)
O5 Cl1 O3 107.8(12)
O6 Cl1 O3 107.2(13)
O10 Cl2 O8 112.1(13)
O10 Cl2 O9 110.3(14)
O8 Cl2 O9 108.5(12)
O10 Cl2 O7 110.4(12)
O8 Cl2 O7 108.4(13)
O9 Cl2 O7 107.0(12)

loop_
_geom_bond_atom_site_label_1
_geom_bond_atom_site_label_2
_geom_bond_distance
Mn1 N6 1.635(12)
Mn1 N4 1.998(9)
Mn1 N1 2.036(11)
Mn1 N3 2.120(10)
Mn1 N2 2.121(9)
Mn1 N5 2.129(9)
N1 C1 1.345(15)
N1 C9 1.380(14)
C1 C2 1.402(16)
C1 H1 0.9500
C2 C3 1.367(15)
C2 H2 0.9500
C3 C8 1.412(16)
C3 H3 0.9500
C4 C5 1.340(14)
C4 C8 1.426(15)
C4 H4 0.9500
C5 C6 1.422(14)
C5 H5 0.9500
C6 C7 1.393(14)
C6 H6 0.9500
C7 N4 1.364(14)
C7 C9 1.387(15)
C8 C9 1.401(16)
N2 C14 1.340(13)
N2 C10 1.370(14)
C10 C11 1.391(15)
C10 C21 1.522(15)
C11 C12 1.378(14)
C11 H11 0.9500
C12 C13 1.392(15)
C12 H12 0.9500
C13 C14 1.369(16)
C13 H13 0.9500
C14 H14 0.9500
N3 C15 1.365(14)
N3 C19 1.381(15)
C15 C16 1.347(16)
C15 C22 1.505(17)
C16 C17 1.373(15)
C16 H16 0.9500
C17 C18 1.353(16)
C17 H17 0.9500
C18 C19 1.371(17)
C18 H18 0.9500
C19 H19 0.9500
N4 C20 1.366(16)
C20 O1 1.225(15)
C20 C23 1.522(16)
N5 C21 1.482(12)
N5 C22 1.500(13)
N5 C23 1.512(13)
C21 H21 0.9900
C21 H21A 0.9900
C22 H22 0.9900
C22 H22A 0.9900
C23 H23 0.9900
C23 H23A 0.9900
N6 O2 1.022(16)
Cl1 O4 1.418(19)
Cl1 O5 1.422(19)
Cl1 O6 1.431(19)
Cl1 O3 1.49(3)
Cl2 O10 1.413(18)
Cl2 O8 1.45(2)
Cl2 O9 1.47(2)
Cl2 O7 1.48(2)

loop_
_geom_torsion_atom_site_label_1
_geom_torsion_atom_site_label_2
_geom_torsion_atom_site_label_3
_geom_torsion_atom_site_label_4
_geom_torsion
N6 Mn1 N1 C1 5.0(12)
N4 Mn1 N1 C1 -175.7(11)
N3 Mn1 N1 C1 -87.5(10)
N2 Mn1 N1 C1 98.3(10)
N5 Mn1 N1 C1 177.2(10)
N6 Mn1 N1 C9 -175.4(9)
N4 Mn1 N1 C9 3.9(7)
N3 Mn1 N1 C9 92.1(8)
N2 Mn1 N1 C9 -82.1(8)
N5 Mn1 N1 C9 -3.2(16)
C9 N1 C1 C2 4.5(17)
Mn1 N1 C1 C2 -175.9(9)
N1 C1 C2 C3 -1.5(18)
C1 C2 C3 C8 -1.0(18)
C8 C4 C5 C6 -2.1(17)
C4 C5 C6 C7 2.7(17)
C5 C6 C7 N4 179.3(11)
C5 C6 C7 C9 -2.1(16)
C2 C3 C8 C9 0.4(17)
C2 C3 C8 C4 -179.4(10)
C5 C4 C8 C9 1.2(16)
C5 C4 C8 C3 -179.0(11)
C1 N1 C9 C7 178.0(10)
Mn1 N1 C9 C7 -1.7(13)
C1 N1 C9 C8 -5.1(16)
Mn1 N1 C9 C8 175.3(9)
N4 C7 C9 N1 -3.1(15)
C6 C7 C9 N1 178.2(10)
N4 C7 C9 C8 180.0(10)
C6 C7 C9 C8 1.2(16)
C3 C8 C9 N1 2.7(17)
C4 C8 C9 N1 -177.5(10)
C3 C8 C9 C7 179.5(10)
C4 C8 C9 C7 -0.7(17)
N6 Mn1 N2 C14 97.3(11)
N4 Mn1 N2 C14 -79.7(9)
N1 Mn1 N2 C14 -1.2(10)
N3 Mn1 N2 C14 -165.9(9)
N5 Mn1 N2 C14 -162.3(10)
N6 Mn1 N2 C10 -90.6(9)
N4 Mn1 N2 C10 92.4(8)
N1 Mn1 N2 C10 170.9(8)
N3 Mn1 N2 C10 6.2(14)
N5 Mn1 N2 C10 9.8(7)
C14 N2 C10 C11 -1.3(15)
Mn1 N2 C10 C11 -174.1(8)
C14 N2 C10 C21 -175.2(9)
Mn1 N2 C10 C21 12.0(11)
N2 C10 C11 C12 1.8(16)
C21 C10 C11 C12 175.0(9)
C10 C11 C12 C13 -1.2(16)
C11 C12 C13 C14 0.0(16)
C10 N2 C14 C13 0.1(17)
Mn1 N2 C14 C13 171.8(9)
C12 C13 C14 N2 0.5(18)
N6 Mn1 N3 C15 85.1(9)
N4 Mn1 N3 C15 -97.6(8)
N1 Mn1 N3 C15 -176.4(8)
N2 Mn1 N3 C15 -12.1(14)
N5 Mn1 N3 C15 -15.7(7)
N6 Mn1 N3 C19 -93.5(11)
N4 Mn1 N3 C19 83.7(10)
N1 Mn1 N3 C19 4.9(10)
N2 Mn1 N3 C19 169.3(9)
N5 Mn1 N3 C19 165.6(10)
C19 N3 C15 C16 -4.5(15)
Mn1 N3 C15 C16 176.7(8)
C19 N3 C15 C22 174.9(10)
Mn1 N3 C15 C22 -3.9(11)
N3 C15 C16 C17 4.5(17)
C22 C15 C16 C17 -174.8(11)
C15 C16 C17 C18 -1.7(18)
C16 C17 C18 C19 -0.8(18)
C17 C18 C19 N3 0.6(19)
C15 N3 C19 C18 2.1(17)
Mn1 N3 C19 C18 -179.3(8)
C9 C7 N4 C20 176.5(10)
C6 C7 N4 C20 -5.0(18)
C9 C7 N4 Mn1 6.6(12)
C6 C7 N4 Mn1 -174.8(9)
N6 Mn1 N4 C7 7(12)
N1 Mn1 N4 C7 -5.8(7)
N3 Mn1 N4 C7 -110.2(8)
N2 Mn1 N4 C7 91.6(8)
N5 Mn1 N4 C7 171.9(8)
N6 Mn1 N4 C20 -163(12)
N1 Mn1 N4 C20 -176.0(9)
N3 Mn1 N4 C20 79.6(8)
N2 Mn1 N4 C20 -78.7(8)
N5 Mn1 N4 C20 1.6(8)
C7 N4 C20 O1 8.2(18)
Mn1 N4 C20 O1 177.8(9)
C7 N4 C20 C23 -176.9(9)
Mn1 N4 C20 C23 -7.3(12)
N6 Mn1 N5 C21 61.5(9)
N4 Mn1 N5 C21 -117.7(7)
N1 Mn1 N5 C21 -110.6(12)
N3 Mn1 N5 C21 149.7(7)
N2 Mn1 N5 C21 -29.0(6)
N6 Mn1 N5 C22 -57.6(9)
N4 Mn1 N5 C22 123.2(7)
N1 Mn1 N5 C22 130.3(11)
N3 Mn1 N5 C22 30.6(7)
N2 Mn1 N5 C22 -148.1(7)
N6 Mn1 N5 C23 -176.4(8)
N4 Mn1 N5 C23 4.4(7)
N1 Mn1 N5 C23 11.4(15)
N3 Mn1 N5 C23 -88.3(7)
N2 Mn1 N5 C23 93.1(7)
C22 N5 C21 C10 158.7(9)
C23 N5 C21 C10 -76.3(11)
Mn1 N5 C21 C10 42.9(10)
N2 C10 C21 N5 -37.7(13)
C11 C10 C21 N5 148.8(10)
C21 N5 C22 C15 -157.8(9)
C23 N5 C22 C15 75.7(11)
Mn1 N5 C22 C15 -42.2(10)
C16 C15 C22 N5 -149.4(11)
N3 C15 C22 N5 31.2(13)
C21 N5 C23 C20 108.5(11)
C22 N5 C23 C20 -125.9(10)
Mn1 N5 C23 C20 -9.4(11)
O1 C20 C23 N5 -173.6(10)
N4 C20 C23 N5 11.1(14)
N4 Mn1 N6 O2 169(7)
N1 Mn1 N6 O2 -178(13)
N3 Mn1 N6 O2 -74(13)
N2 Mn1 N6 O2 85(13)
N5 Mn1 N6 O2 4(13)
